data_4078911
loop_
_publ_author_name
'El-Zaria, Mohamed E.'
'Janzen, Nancy'
'Valliant, John F.'

_publ_section_title
;
 Room-Temperature Synthesis of Re(I) and Tc(I) Metallocarboranes
;
_journal_issue 16
_journal_name_full Organometallics
_journal_page_first 5940
_journal_paper_doi 10.1021/om300521j
_journal_volume 31
_journal_year 2012
_chemical_formula_moiety 'C6 H22 B10 N3, C2 F3 O2'
_chemical_formula_sum 'C8 H22 B10 F3 N3 O2'
_chemical_formula_weight 357.39
_chemical_name_systematic
; 
 ? 
;
_space_group_IT_number 14
_symmetry_cell_setting monoclinic
_symmetry_space_group_name_Hall '-P 2ybc'
_symmetry_space_group_name_H-M 'P 1 21/c 1'
_atom_sites_solution_hydrogens geom
_atom_sites_solution_primary direct
_atom_sites_solution_secondary difmap
_audit_creation_method SHELXL-97
_cell_angle_alpha 90.00
_cell_angle_beta 97.940(3)
_cell_angle_gamma 90.00
_cell_formula_units_Z 4
_cell_length_a 12.0868(8)
_cell_length_b 13.6079(9)
_cell_length_c 10.8596(7)
_cell_measurement_reflns_used 5311
_cell_measurement_temperature 100(2)
_cell_measurement_theta_max 67.34
_cell_measurement_theta_min 3.69
_cell_volume 1769.0(2)
_computing_cell_refinement 'Bruker SAINT'
_computing_data_collection 'Bruker APEX2'
_computing_data_reduction 'Bruker SAINT'
_computing_molecular_graphics 'Bruker SHELXTL'
_computing_publication_material 'Bruker SHELXTL'
_computing_structure_refinement 'SHELXL-97 (Sheldrick, 2008)'
_computing_structure_solution 'SHELXS-97 (Sheldrick, 2008)'
_diffrn_ambient_temperature 100(2)
_diffrn_measured_fraction_theta_full 0.960
_diffrn_measured_fraction_theta_max 0.960
_diffrn_measurement_device_type 'Bruker APEX-II CCD'
_diffrn_measurement_method '\f and \w scans'
_diffrn_radiation_monochromator 'fine-focussed mirrors'
_diffrn_radiation_source 'rotating anode'
_diffrn_radiation_type CuK\a
_diffrn_radiation_wavelength 1.54178
_diffrn_reflns_av_R_equivalents 0.0494
_diffrn_reflns_av_sigmaI/netI 0.0466
_diffrn_reflns_limit_h_max 13
_diffrn_reflns_limit_h_min -14
_diffrn_reflns_limit_k_max 15
_diffrn_reflns_limit_k_min -14
_diffrn_reflns_limit_l_max 12
_diffrn_reflns_limit_l_min -13
_diffrn_reflns_number 10987
_diffrn_reflns_theta_full 67.93
_diffrn_reflns_theta_max 67.93
_diffrn_reflns_theta_min 3.69
_exptl_absorpt_coefficient_mu 0.852
_exptl_absorpt_correction_T_max 0.9349
_exptl_absorpt_correction_T_min 0.8152
_exptl_absorpt_correction_type multi-scan
_exptl_absorpt_process_details SADABS
_exptl_crystal_colour colourless
_exptl_crystal_density_diffrn 1.342
_exptl_crystal_density_meas ?
_exptl_crystal_density_method 'not measured'
_exptl_crystal_description plate
_exptl_crystal_F_000 736
_exptl_crystal_size_max 0.25
_exptl_crystal_size_mid 0.12
_exptl_crystal_size_min 0.08
_refine_diff_density_max 0.567
_refine_diff_density_min -0.468
_refine_diff_density_rms 0.114
_refine_ls_extinction_method none
_refine_ls_goodness_of_fit_ref 1.527
_refine_ls_hydrogen_treatment mixed
_refine_ls_matrix_type full
_refine_ls_number_parameters 282
_refine_ls_number_reflns 3094
_refine_ls_number_restraints 0
_refine_ls_restrained_S_all 1.527
_refine_ls_R_factor_all 0.0918
_refine_ls_R_factor_gt 0.0818
_refine_ls_shift/su_max 0.011
_refine_ls_shift/su_mean 0.001
_refine_ls_structure_factor_coef Fsqd
_refine_ls_weighting_details 'calc w=1/[\s^2^(Fo^2^)+(0.1358P)^2^+0.0000P] where P=(Fo^2^+2Fc^2^)/3'
_refine_ls_weighting_scheme calc
_refine_ls_wR_factor_gt 0.2486
_refine_ls_wR_factor_ref 0.2565
_reflns_number_gt 2547
_reflns_number_total 3094
_reflns_threshold_expression >2sigma(I)
_cod_data_source_file om300521j_si_002.cif
_cod_data_source_block Compound_11
_cod_depositor_comments
;
The following automatic conversions were performed:

'_symmetry_cell_setting' value 'Monoclinic' changed to 'monoclinic'
according to /home/saulius/struct/CIF-dictionaries/cif_core.dic
dictionary named 'cif_core.dic' version 2.4.2 from 2011-04-26.

Automatic conversion script
Id: cif_fix_values 1891 2012-01-12 08:04:46Z andrius 

The following automatic conversions were performed:

'_exptl_crystal_density_meas' value 'not measured' was changed to '?'
- the value is perceived as not measured.

Automatic conversion script
Id: cif_fix_values 3008 2015-01-20 13:52:24Z robertas 
;
_cod_original_sg_symbol_H-M P2(1)/c
_cod_database_code 4078911

loop_
_symmetry_equiv_pos_as_xyz
'x, y, z'
'-x, y+1/2, -z+1/2'
'-x, -y, -z'
'x, -y-1/2, z-1/2'

loop_
_atom_site_label
_atom_site_type_symbol
_atom_site_fract_x
_atom_site_fract_y
_atom_site_fract_z
_atom_site_U_iso_or_equiv
_atom_site_adp_type
_atom_site_occupancy
_atom_site_symmetry_multiplicity
_atom_site_calc_flag
_atom_site_refinement_flags
_atom_site_disorder_assembly
_atom_site_disorder_group
N1 N 0.4606(2) 0.69696(18) 0.2463(2) 0.0279(6) Uani 1 1 d . . .
H1A H 0.4278 0.6507 0.1976 0.034 Uiso 1 1 calc R . .
C1 C 0.6524(2) 0.6366(2) 0.3284(2) 0.0228(7) Uani 1 1 d . . .
N2 N 0.2877(2) 0.72226(19) 0.3000(3) 0.0310(7) Uani 1 1 d . . .
H2A H 0.260(3) 0.672(3) 0.245(3) 0.037 Uiso 1 1 d . . .
C2 C 0.7387(2) 0.6824(2) 0.4455(3) 0.0248(7) Uani 1 1 d . . .
H2 H 0.732(3) 0.754(3) 0.450(3) 0.030 Uiso 1 1 d . . .
N3 N 0.4342(2) 0.82106(18) 0.3874(2) 0.0295(6) Uani 1 1 d . . .
H3B H 0.5009 0.8430 0.3979 0.044 Uiso 1 1 d R . .
H3A H 0.3924 0.8544 0.4284 0.044 Uiso 1 1 d R . .
B3 B 0.6243(3) 0.6171(2) 0.4781(3) 0.0253(7) Uani 1 1 d . . .
H3 H 0.555(3) 0.658(2) 0.509(3) 0.030 Uiso 1 1 d . . .
F3 F 0.87359(18) 0.61370(15) 0.9294(4) 0.0527(11) Uani 0.914(6) 1 d P A 1
F3' F 0.877(2) 0.528(2) 0.841(4) 0.0527(11) Uani 0.086(6) 1 d P A 2
B4 B 0.6084(3) 0.5219(2) 0.3641(3) 0.0260(8) Uani 1 1 d . . .
H4 H 0.522(3) 0.496(2) 0.322(3) 0.031 Uiso 1 1 d . . .
B5 B 0.7128(3) 0.5382(2) 0.2653(3) 0.0262(8) Uani 1 1 d . . .
H5 H 0.691(3) 0.530(2) 0.169(3) 0.031 Uiso 1 1 d . . .
B6 B 0.7929(3) 0.6437(3) 0.3148(3) 0.0282(8) Uani 1 1 d . . .
H6 H 0.812(3) 0.696(3) 0.250(3) 0.034 Uiso 1 1 d . . .
B7 B 0.7583(3) 0.6043(3) 0.5671(3) 0.0278(8) Uani 1 1 d . . .
H7 H 0.771(3) 0.633(2) 0.659(3) 0.033 Uiso 1 1 d . . .
B8 B 0.6779(3) 0.4989(2) 0.5170(3) 0.0268(8) Uani 1 1 d . . .
H8 H 0.641(3) 0.452(2) 0.585(3) 0.032 Uiso 1 1 d . . .
B9 B 0.7330(3) 0.4500(3) 0.3861(3) 0.0267(7) Uani 1 1 d . . .
H9 H 0.730(3) 0.366(2) 0.366(3) 0.032 Uiso 1 1 d . . .
B10 B 0.8464(3) 0.5251(2) 0.3545(3) 0.0280(8) Uani 1 1 d . . .
H10 H 0.925(3) 0.501(2) 0.321(3) 0.034 Uiso 1 1 d . . .
B11 B 0.8624(3) 0.6210(3) 0.4679(3) 0.0300(8) Uani 1 1 d . . .
H11 H 0.939(3) 0.664(2) 0.499(3) 0.036 Uiso 1 1 d . . .
B12 B 0.8259(3) 0.5005(3) 0.5117(3) 0.0264(8) Uani 1 1 d . . .
H12 H 0.884(3) 0.456(2) 0.570(3) 0.032 Uiso 1 1 d . . .
C13 C 0.5789(2) 0.7094(2) 0.2457(3) 0.0260(7) Uani 1 1 d . . .
H13B H 0.5997 0.7770 0.2734 0.031 Uiso 1 1 calc R . .
H13A H 0.5950 0.7025 0.1592 0.031 Uiso 1 1 calc R . .
C14 C 0.3952(2) 0.7480(2) 0.3127(3) 0.0277(7) Uani 1 1 d . . .
C15 C 0.2005(3) 0.7740(2) 0.3548(3) 0.0345(8) Uani 1 1 d . . .
H15B H 0.2163 0.8454 0.3566 0.041 Uiso 1 1 calc R . .
H15A H 0.2004 0.7515 0.4414 0.041 Uiso 1 1 calc R . .
C16 C 0.0877(3) 0.7554(2) 0.2812(3) 0.0378(8) Uani 1 1 d . . .
H16C H 0.0859 0.7824 0.1973 0.057 Uiso 1 1 calc R . .
H16B H 0.0300 0.7871 0.3224 0.057 Uiso 1 1 calc R . .
H16A H 0.0738 0.6845 0.2758 0.057 Uiso 1 1 calc R . .
C17 C 0.8343(3) 0.5226(2) 0.9315(3) 0.0298(7) Uani 0.914(6) 1 d P A 1
C17' C 0.8343(3) 0.5226(2) 0.9315(3) 0.0298(7) Uani 0.086(6) 1 d P A 2
F1 F 0.8720(2) 0.4763(3) 0.8363(2) 0.0488(9) Uani 0.914(6) 1 d P A 1
F1' F 0.886(3) 0.450(3) 1.002(3) 0.0488(9) Uani 0.086(6) 1 d P A 2
F2 F 0.8818(2) 0.4799(2) 1.0348(2) 0.0418(8) Uani 0.914(6) 1 d P A 1
F2' F 0.8719(19) 0.603(2) 1.007(3) 0.0418(8) Uani 0.086(6) 1 d P A 2
C18 C 0.7045(3) 0.5177(2) 0.9182(3) 0.0268(7) Uani 1 1 d . . .
O1 O 0.65556(17) 0.59755(15) 0.9143(2) 0.0327(6) Uani 1 1 d . A .
O2 O 0.66804(17) 0.43205(15) 0.91444(19) 0.0313(6) Uani 1 1 d . A .

loop_
_atom_site_aniso_label
_atom_site_aniso_U_11
_atom_site_aniso_U_22
_atom_site_aniso_U_33
_atom_site_aniso_U_23
_atom_site_aniso_U_13
_atom_site_aniso_U_12
N1 0.0338(14) 0.0230(14) 0.0256(14) 0.0000(10) -0.0009(10) -0.0018(10)
C1 0.0319(16) 0.0192(15) 0.0174(14) 0.0008(10) 0.0031(12) -0.0002(11)
N2 0.0335(15) 0.0252(14) 0.0343(16) 0.0041(11) 0.0045(11) 0.0000(10)
C2 0.0328(16) 0.0184(16) 0.0226(16) -0.0013(11) 0.0017(12) -0.0020(11)
N3 0.0354(14) 0.0243(14) 0.0291(14) 0.0000(10) 0.0053(11) 0.0032(10)
B3 0.0344(18) 0.0242(18) 0.0177(16) -0.0003(12) 0.0050(13) 0.0030(13)
F3 0.0351(12) 0.0273(13) 0.096(3) 0.0083(12) 0.0099(13) -0.0047(8)
F3' 0.0351(12) 0.0273(13) 0.096(3) 0.0083(12) 0.0099(13) -0.0047(8)
B4 0.0353(18) 0.0166(17) 0.0269(18) -0.0005(12) 0.0076(15) -0.0015(12)
B5 0.0341(18) 0.0247(18) 0.0203(18) -0.0040(13) 0.0059(14) 0.0006(13)
B6 0.0312(18) 0.0274(19) 0.0261(18) -0.0007(14) 0.0047(14) -0.0018(13)
B7 0.0354(18) 0.0267(19) 0.0205(18) -0.0001(13) 0.0012(14) 0.0026(13)
B8 0.0342(18) 0.0213(17) 0.0258(18) 0.0028(13) 0.0076(14) 0.0029(13)
B9 0.0316(17) 0.0223(18) 0.0259(17) -0.0022(13) 0.0035(14) 0.0014(13)
B10 0.0338(19) 0.0246(19) 0.0262(19) -0.0012(13) 0.0060(15) 0.0003(13)
B11 0.0344(19) 0.0251(19) 0.0299(19) 0.0011(14) 0.0019(15) 0.0012(13)
B12 0.0296(17) 0.0258(18) 0.0233(18) 0.0013(13) 0.0015(14) 0.0009(14)
C13 0.0370(16) 0.0218(16) 0.0189(15) 0.0025(11) 0.0034(12) -0.0003(11)
C14 0.0357(16) 0.0199(15) 0.0264(16) 0.0077(12) 0.0006(12) 0.0004(11)
C15 0.0425(19) 0.0290(17) 0.0326(18) 0.0018(13) 0.0072(14) 0.0019(13)
C16 0.0301(17) 0.0347(19) 0.049(2) 0.0018(15) 0.0065(15) 0.0006(13)
C17 0.0434(19) 0.0238(17) 0.0231(16) 0.0045(12) 0.0080(14) 0.0040(12)
C17' 0.0434(19) 0.0238(17) 0.0231(16) 0.0045(12) 0.0080(14) 0.0040(12)
F1 0.0497(14) 0.065(2) 0.0341(13) -0.0109(12) 0.0131(10) 0.0119(13)
F1' 0.0497(14) 0.065(2) 0.0341(13) -0.0109(12) 0.0131(10) 0.0119(13)
F2 0.0337(12) 0.064(2) 0.0270(15) 0.0135(11) 0.0018(10) 0.0025(11)
F2' 0.0337(12) 0.064(2) 0.0270(15) 0.0135(11) 0.0018(10) 0.0025(11)
C18 0.0371(17) 0.0229(17) 0.0201(15) 0.0018(11) 0.0034(12) -0.0023(12)
O1 0.0357(12) 0.0238(12) 0.0376(13) 0.0045(9) 0.0013(10) 0.0031(9)
O2 0.0426(13) 0.0227(12) 0.0272(11) 0.0006(8) -0.0005(9) -0.0033(9)

loop_
_atom_type_symbol
_atom_type_description
_atom_type_scat_dispersion_real
_atom_type_scat_dispersion_imag
_atom_type_scat_source
C C 0.0181 0.0091 'International Tables Vol C Tables 4.2.6.8 and 6.1.1.4'
H H 0.0000 0.0000 'International Tables Vol C Tables 4.2.6.8 and 6.1.1.4'
N N 0.0311 0.0180 'International Tables Vol C Tables 4.2.6.8 and 6.1.1.4'
O O 0.0492 0.0322 'International Tables Vol C Tables 4.2.6.8 and 6.1.1.4'
B B 0.0090 0.0039 'International Tables Vol C Tables 4.2.6.8 and 6.1.1.4'
F F 0.0727 0.0534 'International Tables Vol C Tables 4.2.6.8 and 6.1.1.4'

loop_
_geom_angle_atom_site_label_1
_geom_angle_atom_site_label_2
_geom_angle_atom_site_label_3
_geom_angle
C14 N1 C13 127.1(3)
C14 N1 H1A 116.5
C13 N1 H1A 116.5
C13 C1 C2 117.4(2)
C13 C1 B4 123.2(2)
C2 C1 B4 110.7(2)
C13 C1 B5 121.0(2)
C2 C1 B5 110.1(2)
B4 C1 B5 62.64(18)
C13 C1 B3 118.5(2)
C2 C1 B3 61.22(17)
B4 C1 B3 62.51(19)
B5 C1 B3 114.0(2)
C13 C1 B6 114.2(2)
C2 C1 B6 61.36(18)
B4 C1 B6 114.2(2)
B5 C1 B6 62.04(19)
B3 C1 B6 114.4(2)
C14 N2 C15 125.3(3)
C14 N2 H2A 121(2)
C15 N2 H2A 114(2)
C1 C2 B7 111.8(2)
C1 C2 B11 112.0(2)
B7 C2 B11 63.4(2)
C1 C2 B3 61.56(17)
B7 C2 B3 62.82(19)
B11 C2 B3 115.6(2)
C1 C2 B6 61.50(18)
B7 C2 B6 115.1(2)
B11 C2 B6 62.7(2)
B3 C2 B6 114.8(2)
C1 C2 H2 111.2(19)
B7 C2 H2 126.5(19)
B11 C2 H2 124.0(18)
B3 C2 H2 115.5(18)
B6 C2 H2 112.6(19)
C14 N3 H3B 126.4
C14 N3 H3A 122.3
H3B N3 H3A 111.3
C2 B3 C1 57.22(17)
C2 B3 B8 104.0(2)
C1 B3 B8 104.6(2)
C2 B3 B7 57.64(18)
C1 B3 B7 104.2(2)
B8 B3 B7 60.20(19)
C2 B3 B4 104.2(2)
C1 B3 B4 58.31(17)
B8 B3 B4 60.33(19)
B7 B3 B4 108.1(2)
C2 B3 H3 118.0(17)
C1 B3 H3 118.0(17)
B8 B3 H3 131.4(17)
B7 B3 H3 124.0(17)
B4 B3 H3 124.7(17)
C1 B4 B3 59.19(17)
C1 B4 B5 58.75(18)
B3 B4 B5 108.1(2)
C1 B4 B8 104.5(2)
B3 B4 B8 59.27(18)
B5 B4 B8 107.5(2)
C1 B4 B9 104.3(2)
B3 B4 B9 107.3(2)
B5 B4 B9 59.53(19)
B8 B4 B9 59.87(19)
C1 B4 H4 119.5(17)
B3 B4 H4 121.0(18)
B5 B4 H4 118.8(18)
B8 B4 H4 127.6(18)
B9 B4 H4 126.2(17)
C1 B5 B9 104.9(2)
C1 B5 B6 59.37(19)
B9 B5 B6 108.1(2)
C1 B5 B10 105.4(2)
B9 B5 B10 60.33(19)
B6 B5 B10 59.85(19)
C1 B5 B4 58.62(17)
B9 B5 B4 60.38(19)
B6 B5 B4 108.7(2)
B10 B5 B4 109.0(2)
C1 B5 H5 114.7(18)
B9 B5 H5 131.3(18)
B6 B5 H5 115.9(18)
B10 B5 H5 128.1(18)
B4 B5 H5 119.2(18)
C2 B6 C1 57.14(17)
C2 B6 B10 104.2(2)
C1 B6 B10 105.0(2)
C2 B6 B5 104.1(2)
C1 B6 B5 58.58(18)
B10 B6 B5 60.11(19)
C2 B6 B11 57.96(19)
C1 B6 B11 104.7(2)
B10 B6 B11 60.4(2)
B5 B6 B11 108.1(2)
C2 B6 H6 119.0(19)
C1 B6 H6 113.8(18)
B10 B6 H6 132.7(18)
B5 B6 H6 120.6(18)
B11 B6 H6 128.6(18)
C2 B7 B3 59.54(18)
C2 B7 B8 104.9(2)
B3 B7 B8 59.53(19)
C2 B7 B12 104.9(2)
B3 B7 B12 108.7(2)
B8 B7 B12 60.8(2)
C2 B7 B11 58.66(19)
B3 B7 B11 109.0(2)
B8 B7 B11 108.6(2)
B12 B7 B11 60.02(19)
C2 B7 H7 119.6(19)
B3 B7 H7 118.6(17)
B8 B7 H7 125.7(18)
B12 B7 H7 126.5(18)
B11 B7 H7 120.1(17)
B3 B8 B7 60.26(19)
B3 B8 B9 108.4(2)
B7 B8 B9 107.3(2)
B3 B8 B4 60.40(18)
B7 B8 B4 108.2(2)
B9 B8 B4 60.13(19)
B3 B8 B12 108.4(2)
B7 B8 B12 59.72(19)
B9 B8 B12 59.68(19)
B4 B8 B12 108.1(2)
B3 B8 H8 121.2(17)
B7 B8 H8 120.9(18)
B9 B8 H8 122.6(18)
B4 B8 H8 122.5(17)
B12 B8 H8 121.1(17)
B5 B9 B12 108.3(2)
B5 B9 B8 108.1(2)
B12 B9 B8 60.6(2)
B5 B9 B10 59.97(19)
B12 B9 B10 60.35(19)
B8 B9 B10 108.8(2)
B5 B9 B4 60.09(18)
B12 B9 B4 108.8(2)
B8 B9 B4 59.99(19)
B10 B9 B4 108.5(2)
B5 B9 H9 122.0(16)
B12 B9 H9 121.3(16)
B8 B9 H9 120.9(16)
B10 B9 H9 121.9(15)
B4 B9 H9 120.9(15)
B6 B10 B5 60.04(19)
B6 B10 B11 60.18(19)
B5 B10 B11 107.8(2)
B6 B10 B9 107.7(2)
B5 B10 B9 59.70(19)
B11 B10 B9 107.4(2)
B6 B10 B12 108.0(2)
B5 B10 B12 107.7(2)
B11 B10 B12 59.71(19)
B9 B10 B12 59.81(19)
B6 B10 H10 119.2(17)
B5 B10 H10 127.0(19)
B11 B10 H10 115.3(18)
B9 B10 H10 127.5(17)
B12 B10 H10 119.8(19)
C2 B11 B12 104.2(2)
C2 B11 B7 57.91(19)
B12 B11 B7 59.93(19)
C2 B11 B6 59.31(19)
B12 B11 B6 107.8(2)
B7 B11 B6 107.8(2)
C2 B11 B10 104.5(2)
B12 B11 B10 60.2(2)
B7 B11 B10 107.8(2)
B6 B11 B10 59.4(2)
C2 B11 H11 117.9(17)
B12 B11 H11 129.1(18)
B7 B11 H11 120.9(18)
B6 B11 H11 117.5(18)
B10 B11 H11 127.0(18)
B9 B12 B11 107.7(2)
B9 B12 B7 107.2(2)
B11 B12 B7 60.1(2)
B9 B12 B10 59.84(19)
B11 B12 B10 60.05(19)
B7 B12 B10 107.8(2)
B9 B12 B8 59.68(19)
B11 B12 B8 107.7(2)
B7 B12 B8 59.52(19)
B10 B12 B8 107.6(2)
B9 B12 H12 121.9(18)
B11 B12 H12 121.1(18)
B7 B12 H12 123.1(18)
B10 B12 H12 120.5(18)
B8 B12 H12 123.2(18)
N1 C13 C1 114.6(2)
N1 C13 H13B 108.6
C1 C13 H13B 108.6
N1 C13 H13A 108.6
C1 C13 H13A 108.6
H13B C13 H13A 107.6
N3 C14 N1 122.2(3)
N3 C14 N2 121.3(3)
N1 C14 N2 116.6(3)
N2 C15 C16 110.8(3)
N2 C15 H15B 109.5
C16 C15 H15B 109.5
N2 C15 H15A 109.5
C16 C15 H15A 109.5
H15B C15 H15A 108.1
C15 C16 H16C 109.5
C15 C16 H16B 109.5
H16C C16 H16B 109.5
C15 C16 H16A 109.5
H16C C16 H16A 109.5
H16B C16 H16A 109.5
F2 C17 F3 108.1(3)
F2 C17 F1 107.1(3)
F3 C17 F1 105.3(3)
F2 C17 C18 111.9(3)
F3 C17 C18 113.3(2)
F1 C17 C18 110.7(3)
O1 C18 O2 131.0(3)
O1 C18 C17 116.0(3)
O2 C18 C17 113.0(3)

loop_
_geom_bond_atom_site_label_1
_geom_bond_atom_site_label_2
_geom_bond_distance
N1 C14 1.337(4)
N1 C13 1.441(4)
N1 H1A 0.8800
C1 C13 1.535(4)
C1 C2 1.651(4)
C1 B4 1.710(4)
C1 B5 1.713(4)
C1 B3 1.726(4)
C1 B6 1.727(5)
N2 C14 1.334(4)
N2 C15 1.461(4)
N2 H2A 0.94(4)
C2 B7 1.687(4)
C2 B11 1.700(5)
C2 B3 1.721(4)
C2 B6 1.725(4)
C2 H2 0.98(4)
N3 C14 1.327(4)
N3 H3B 0.8527
N3 H3A 0.8484
B3 B8 1.763(5)
B3 B7 1.776(5)
B3 B4 1.783(5)
B3 H3 1.10(3)
F3 C17 1.329(4)
B4 B5 1.779(5)
B4 B8 1.782(5)
B4 B9 1.785(5)
B4 H4 1.13(3)
B5 B9 1.769(5)
B5 B6 1.773(5)
B5 B10 1.774(5)
B5 H5 1.05(4)
B6 B10 1.769(5)
B6 B11 1.783(5)
B6 H6 1.05(4)
B7 B8 1.775(5)
B7 B12 1.779(5)
B7 B11 1.781(5)
B7 H7 1.06(4)
B8 B9 1.780(5)
B8 B12 1.797(5)
B8 H8 1.11(3)
B9 B12 1.780(5)
B9 B10 1.781(5)
B9 H9 1.17(3)
B10 B11 1.786(5)
B10 B12 1.790(5)
B10 H10 1.11(3)
B11 B12 1.780(5)
B11 H11 1.11(3)
B12 H12 1.07(3)
C13 H13B 0.9900
C13 H13A 0.9900
C15 C16 1.503(5)
C15 H15B 0.9900
C15 H15A 0.9900
C16 H16C 0.9800
C16 H16B 0.9800
C16 H16A 0.9800
C17 F2 1.322(4)
C17 F1 1.343(4)
C17 C18 1.557(5)
C18 O1 1.235(4)
C18 O2 1.245(4)

loop_
_geom_hbond_atom_site_label_D
_geom_hbond_atom_site_label_H
_geom_hbond_atom_site_label_A
_geom_hbond_distance_DH
_geom_hbond_distance_HA
_geom_hbond_distance_DA
_geom_hbond_angle_DHA
_geom_hbond_site_symmetry_A
N1 H1A O2 0.88 1.92 2.792(3) 168.6 3_666
N3 H3B O1 0.85 2.02 2.874(3) 176.0 4_575
N3 H3A O2 0.85 2.22 3.028(3) 160.4 2_656

loop_
_geom_torsion_atom_site_label_1
_geom_torsion_atom_site_label_2
_geom_torsion_atom_site_label_3
_geom_torsion_atom_site_label_4
_geom_torsion
C13 C1 C2 B7 148.3(2)
B4 C1 C2 B7 -0.5(3)
B5 C1 C2 B7 -67.9(3)
B3 C1 C2 B7 39.1(2)
B6 C1 C2 B7 -107.6(3)
C13 C1 C2 B11 -142.7(3)
B4 C1 C2 B11 68.5(3)
B5 C1 C2 B11 1.1(3)
B3 C1 C2 B11 108.1(3)
B6 C1 C2 B11 -38.6(2)
C13 C1 C2 B3 109.2(3)
B4 C1 C2 B3 -39.6(2)
B5 C1 C2 B3 -107.0(2)
B6 C1 C2 B3 -146.7(2)
C13 C1 C2 B6 -104.1(3)
B4 C1 C2 B6 107.1(2)
B5 C1 C2 B6 39.7(2)
B3 C1 C2 B6 146.7(2)
B7 C2 B3 C1 -138.8(2)
B11 C2 B3 C1 -102.3(3)
B6 C2 B3 C1 -32.1(2)
C1 C2 B3 B8 98.6(2)
B7 C2 B3 B8 -40.2(2)
B11 C2 B3 B8 -3.7(3)
B6 C2 B3 B8 66.5(3)
C1 C2 B3 B7 138.8(2)
B11 C2 B3 B7 36.5(2)
B6 C2 B3 B7 106.7(3)
C1 C2 B3 B4 36.2(2)
B7 C2 B3 B4 -102.6(2)
B11 C2 B3 B4 -66.1(3)
B6 C2 B3 B4 4.1(3)
C13 C1 B3 C2 -107.4(3)
B4 C1 B3 C2 137.7(2)
B5 C1 B3 C2 100.7(3)
B6 C1 B3 C2 31.9(2)
C13 C1 B3 B8 155.2(2)
C2 C1 B3 B8 -97.4(2)
B4 C1 B3 B8 40.3(2)
B5 C1 B3 B8 3.3(3)
B6 C1 B3 B8 -65.5(3)
C13 C1 B3 B7 -142.4(2)
C2 C1 B3 B7 -35.0(2)
B4 C1 B3 B7 102.7(2)
B5 C1 B3 B7 65.7(3)
B6 C1 B3 B7 -3.1(3)
C13 C1 B3 B4 114.9(3)
C2 C1 B3 B4 -137.7(2)
B5 C1 B3 B4 -37.0(2)
B6 C1 B3 B4 -105.8(3)
C13 C1 B4 B3 -107.6(3)
C2 C1 B4 B3 39.1(2)
B5 C1 B4 B3 141.7(2)
B6 C1 B4 B3 106.0(2)
C13 C1 B4 B5 110.7(3)
C2 C1 B4 B5 -102.7(2)
B3 C1 B4 B5 -141.7(2)
B6 C1 B4 B5 -35.7(2)
C13 C1 B4 B8 -147.4(3)
C2 C1 B4 B8 -0.7(3)
B5 C1 B4 B8 101.9(3)
B3 C1 B4 B8 -39.8(2)
B6 C1 B4 B8 66.2(3)
C13 C1 B4 B9 150.6(3)
C2 C1 B4 B9 -62.7(3)
B5 C1 B4 B9 39.9(2)
B3 C1 B4 B9 -101.8(2)
B6 C1 B4 B9 4.2(3)
C2 B3 B4 C1 -35.7(2)
B8 B3 B4 C1 -133.9(2)
B7 B3 B4 C1 -95.8(2)
C2 B3 B4 B5 -1.8(3)
C1 B3 B4 B5 33.9(2)
B8 B3 B4 B5 -100.0(3)
B7 B3 B4 B5 -61.9(3)
C2 B3 B4 B8 98.2(2)
C1 B3 B4 B8 133.9(2)
B7 B3 B4 B8 38.1(2)
C2 B3 B4 B9 61.0(3)
C1 B3 B4 B9 96.7(2)
B8 B3 B4 B9 -37.2(2)
B7 B3 B4 B9 0.8(3)
C13 C1 B5 B9 -154.6(2)
C2 C1 B5 B9 63.1(3)
B4 C1 B5 B9 -40.5(2)
B3 C1 B5 B9 -3.5(3)
B6 C1 B5 B9 102.5(2)
C13 C1 B5 B6 102.9(3)
C2 C1 B5 B6 -39.4(2)
B4 C1 B5 B6 -142.9(2)
B3 C1 B5 B6 -106.0(3)
C13 C1 B5 B10 142.6(3)
C2 C1 B5 B10 0.3(3)
B4 C1 B5 B10 -103.2(3)
B3 C1 B5 B10 -66.2(3)
B6 C1 B5 B10 39.7(2)
C13 C1 B5 B4 -114.2(3)
C2 C1 B5 B4 103.5(2)
B3 C1 B5 B4 37.0(2)
B6 C1 B5 B4 142.9(3)
B3 B4 B5 C1 -34.0(2)
B8 B4 B5 C1 -96.6(2)
B9 B4 B5 C1 -133.8(2)
C1 B4 B5 B9 133.8(2)
B3 B4 B5 B9 99.8(3)
B8 B4 B5 B9 37.2(2)
C1 B4 B5 B6 33.2(2)
B3 B4 B5 B6 -0.8(3)
B8 B4 B5 B6 -63.4(3)
B9 B4 B5 B6 -100.6(3)
C1 B4 B5 B10 96.8(2)
B3 B4 B5 B10 62.8(3)
B8 B4 B5 B10 0.2(3)
B9 B4 B5 B10 -37.0(2)
B7 C2 B6 C1 102.2(3)
B11 C2 B6 C1 139.4(2)
B3 C2 B6 C1 32.1(2)
C1 C2 B6 B10 -98.9(2)
B7 C2 B6 B10 3.3(3)
B11 C2 B6 B10 40.5(2)
B3 C2 B6 B10 -66.8(3)
C1 C2 B6 B5 -36.7(2)
B7 C2 B6 B5 65.5(3)
B11 C2 B6 B5 102.7(3)
B3 C2 B6 B5 -4.6(3)
C1 C2 B6 B11 -139.4(2)
B7 C2 B6 B11 -37.2(2)
B3 C2 B6 B11 -107.3(3)
C13 C1 B6 C2 109.2(3)
B4 C1 B6 C2 -101.3(2)
B5 C1 B6 C2 -137.2(2)
B3 C1 B6 C2 -31.9(2)
C13 C1 B6 B10 -153.3(2)
C2 C1 B6 B10 97.4(2)
B4 C1 B6 B10 -3.8(3)
B5 C1 B6 B10 -39.8(2)
B3 C1 B6 B10 65.6(3)
C13 C1 B6 B5 -113.6(3)
C2 C1 B6 B5 137.2(2)
B4 C1 B6 B5 36.0(2)
B3 C1 B6 B5 105.3(3)
C13 C1 B6 B11 144.0(2)
C2 C1 B6 B11 34.7(2)
B4 C1 B6 B11 -66.5(3)
B5 C1 B6 B11 -102.5(3)
B3 C1 B6 B11 2.9(3)
C1 B5 B6 C2 36.0(2)
B9 B5 B6 C2 -60.9(3)
B10 B5 B6 C2 -98.5(2)
B4 B5 B6 C2 3.1(3)
B9 B5 B6 C1 -96.9(2)
B10 B5 B6 C1 -134.6(2)
B4 B5 B6 C1 -32.9(2)
C1 B5 B6 B10 134.6(2)
B9 B5 B6 B10 37.6(2)
B4 B5 B6 B10 101.6(3)
C1 B5 B6 B11 96.5(3)
B9 B5 B6 B11 -0.4(3)
B10 B5 B6 B11 -38.1(2)
B4 B5 B6 B11 63.6(3)
C1 C2 B7 B3 -38.6(2)
B11 C2 B7 B3 -143.1(2)
B6 C2 B7 B3 -106.2(3)
C1 C2 B7 B8 1.5(3)
B11 C2 B7 B8 -103.0(3)
B3 C2 B7 B8 40.1(2)
B6 C2 B7 B8 -66.1(3)
C1 C2 B7 B12 64.6(3)
B11 C2 B7 B12 -39.9(2)
B3 C2 B7 B12 103.2(3)
B6 C2 B7 B12 -3.0(3)
C1 C2 B7 B11 104.5(3)
B3 C2 B7 B11 143.1(2)
B6 C2 B7 B11 36.9(2)
C1 B3 B7 C2 34.8(2)
B8 B3 B7 C2 133.8(2)
B4 B3 B7 C2 95.6(2)
C2 B3 B7 B8 -133.8(2)
C1 B3 B7 B8 -98.9(2)
B4 B3 B7 B8 -38.1(2)
C2 B3 B7 B12 -96.6(3)
C1 B3 B7 B12 -61.8(3)
B8 B3 B7 B12 37.2(2)
B4 B3 B7 B12 -1.0(3)
C2 B3 B7 B11 -32.8(2)
C1 B3 B7 B11 2.0(3)
B8 B3 B7 B11 101.0(3)
B4 B3 B7 B11 62.8(3)
C2 B3 B8 B7 38.9(2)
C1 B3 B8 B7 98.2(2)
B4 B3 B8 B7 137.5(2)
C2 B3 B8 B9 -61.0(3)
C1 B3 B8 B9 -1.7(3)
B7 B3 B8 B9 -99.9(3)
B4 B3 B8 B9 37.6(2)
C2 B3 B8 B4 -98.6(2)
C1 B3 B8 B4 -39.3(2)
B7 B3 B8 B4 -137.5(2)
C2 B3 B8 B12 2.3(3)
C1 B3 B8 B12 61.5(3)
B7 B3 B8 B12 -36.6(2)
B4 B3 B8 B12 100.9(3)
C2 B7 B8 B3 -40.1(2)
B12 B7 B8 B3 -139.0(2)
B11 B7 B8 B3 -101.5(3)
C2 B7 B8 B9 61.6(3)
B3 B7 B8 B9 101.7(3)
B12 B7 B8 B9 -37.4(2)
B11 B7 B8 B9 0.1(3)
C2 B7 B8 B4 -1.9(3)
B3 B7 B8 B4 38.2(2)
B12 B7 B8 B4 -100.8(3)
B11 B7 B8 B4 -63.3(3)
C2 B7 B8 B12 98.9(3)
B3 B7 B8 B12 139.0(2)
B11 B7 B8 B12 37.5(2)
C1 B4 B8 B3 39.7(2)
B5 B4 B8 B3 101.0(2)
B9 B4 B8 B3 138.1(2)
C1 B4 B8 B7 1.6(3)
B3 B4 B8 B7 -38.1(2)
B5 B4 B8 B7 62.9(3)
B9 B4 B8 B7 100.0(3)
C1 B4 B8 B9 -98.4(2)
B3 B4 B8 B9 -138.1(2)
B5 B4 B8 B9 -37.1(2)
C1 B4 B8 B12 -61.6(3)
B3 B4 B8 B12 -101.3(2)
B5 B4 B8 B12 -0.3(3)
B9 B4 B8 B12 36.8(2)
C1 B5 B9 B12 -62.0(3)
B6 B5 B9 B12 0.1(3)
B10 B5 B9 B12 37.5(2)
B4 B5 B9 B12 -101.6(3)
C1 B5 B9 B8 2.2(3)
B6 B5 B9 B8 64.3(3)
B10 B5 B9 B8 101.7(3)
B4 B5 B9 B8 -37.4(2)
C1 B5 B9 B10 -99.5(2)
B6 B5 B9 B10 -37.4(2)
B4 B5 B9 B10 -139.1(2)
C1 B5 B9 B4 39.6(2)
B6 B5 B9 B4 101.7(3)
B10 B5 B9 B4 139.1(2)
B3 B8 B9 B5 -0.3(3)
B7 B8 B9 B5 -63.9(3)
B4 B8 B9 B5 37.5(2)
B12 B8 B9 B5 -101.3(3)
B3 B8 B9 B12 101.0(3)
B7 B8 B9 B12 37.4(2)
B4 B8 B9 B12 138.8(2)
B3 B8 B9 B10 63.3(3)
B7 B8 B9 B10 -0.3(3)
B4 B8 B9 B10 101.0(3)
B12 B8 B9 B10 -37.7(2)
B3 B8 B9 B4 -37.7(2)
B7 B8 B9 B4 -101.4(3)
B12 B8 B9 B4 -138.8(2)
C1 B4 B9 B5 -39.5(2)
B3 B4 B9 B5 -101.2(2)
B8 B4 B9 B5 -138.2(2)
C1 B4 B9 B12 61.3(3)
B3 B4 B9 B12 -0.4(3)
B5 B4 B9 B12 100.8(3)
B8 B4 B9 B12 -37.4(2)
C1 B4 B9 B8 98.6(2)
B3 B4 B9 B8 37.0(2)
B5 B4 B9 B8 138.2(2)
C1 B4 B9 B10 -2.8(3)
B3 B4 B9 B10 -64.5(3)
B5 B4 B9 B10 36.7(2)
B8 B4 B9 B10 -101.5(3)
C2 B6 B10 B5 98.3(2)
C1 B6 B10 B5 39.0(2)
B11 B6 B10 B5 137.6(3)
C2 B6 B10 B11 -39.3(2)
C1 B6 B10 B11 -98.6(2)
B5 B6 B10 B11 -137.6(3)
C2 B6 B10 B9 61.0(3)
C1 B6 B10 B9 1.8(3)
B5 B6 B10 B9 -37.3(2)
B11 B6 B10 B9 100.3(3)
C2 B6 B10 B12 -2.2(3)
C1 B6 B10 B12 -61.4(3)
B5 B6 B10 B12 -100.4(3)
B11 B6 B10 B12 37.1(2)
C1 B5 B10 B6 -39.5(2)
B9 B5 B10 B6 -138.1(2)
B4 B5 B10 B6 -101.1(3)
C1 B5 B10 B11 -1.6(3)
B9 B5 B10 B11 -100.1(3)
B6 B5 B10 B11 37.9(2)
B4 B5 B10 B11 -63.1(3)
C1 B5 B10 B9 98.6(2)
B6 B5 B10 B9 138.1(2)
B4 B5 B10 B9 37.0(2)
C1 B5 B10 B12 61.5(3)
B9 B5 B10 B12 -37.1(2)
B6 B5 B10 B12 101.0(2)
B4 B5 B10 B12 -0.1(3)
B5 B9 B10 B6 37.4(2)
B12 B9 B10 B6 -100.9(3)
B8 B9 B10 B6 -63.0(3)
B4 B9 B10 B6 0.7(3)
B12 B9 B10 B5 -138.3(2)
B8 B9 B10 B5 -100.5(3)
B4 B9 B10 B5 -36.8(2)
B5 B9 B10 B11 100.9(3)
B12 B9 B10 B11 -37.4(2)
B8 B9 B10 B11 0.4(3)
B4 B9 B10 B11 64.1(3)
B5 B9 B10 B12 138.3(2)
B8 B9 B10 B12 37.9(2)
B4 B9 B10 B12 101.6(3)
C1 C2 B11 B12 -64.5(3)
B7 C2 B11 B12 39.7(2)
B3 C2 B11 B12 3.5(3)
B6 C2 B11 B12 -102.5(3)
C1 C2 B11 B7 -104.2(3)
B3 C2 B11 B7 -36.3(2)
B6 C2 B11 B7 -142.3(2)
C1 C2 B11 B6 38.1(2)
B7 C2 B11 B6 142.3(2)
B3 C2 B11 B6 106.0(3)
C1 C2 B11 B10 -2.1(3)
B7 C2 B11 B10 102.1(3)
B3 C2 B11 B10 65.8(3)
B6 C2 B11 B10 -40.1(2)
B3 B7 B11 C2 33.2(2)
B8 B7 B11 C2 96.4(3)
B12 B7 B11 C2 134.3(2)
C2 B7 B11 B12 -134.3(2)
B3 B7 B11 B12 -101.1(3)
B8 B7 B11 B12 -37.8(2)
C2 B7 B11 B6 -33.5(2)
B3 B7 B11 B6 -0.4(3)
B8 B7 B11 B6 62.9(3)
B12 B7 B11 B6 100.7(3)
C2 B7 B11 B10 -96.3(3)
B3 B7 B11 B10 -63.1(3)
B8 B7 B11 B10 0.1(3)
B12 B7 B11 B10 38.0(2)
C1 B6 B11 C2 -34.4(2)
B10 B6 B11 C2 -133.6(2)
B5 B6 B11 C2 -95.6(2)
C2 B6 B11 B12 96.3(3)
C1 B6 B11 B12 61.9(3)
B10 B6 B11 B12 -37.3(2)
B5 B6 B11 B12 0.6(3)
C2 B6 B11 B7 33.0(2)
C1 B6 B11 B7 -1.4(3)
B10 B6 B11 B7 -100.6(3)
B5 B6 B11 B7 -62.6(3)
C2 B6 B11 B10 133.6(2)
C1 B6 B11 B10 99.2(2)
B5 B6 B11 B10 38.0(2)
B6 B10 B11 C2 40.1(2)
B5 B10 B11 C2 2.2(3)
B9 B10 B11 C2 -60.8(3)
B12 B10 B11 C2 -98.3(2)
B6 B10 B11 B12 138.3(3)
B5 B10 B11 B12 100.4(3)
B9 B10 B11 B12 37.5(2)
B6 B10 B11 B7 100.5(3)
B5 B10 B11 B7 62.6(3)
B9 B10 B11 B7 -0.3(3)
B12 B10 B11 B7 -37.8(2)
B5 B10 B11 B6 -37.9(2)
B9 B10 B11 B6 -100.8(3)
B12 B10 B11 B6 -138.3(3)
B5 B9 B12 B11 0.3(3)
B8 B9 B12 B11 -100.5(3)
B10 B9 B12 B11 37.7(2)
B4 B9 B12 B11 -63.4(3)
B5 B9 B12 B7 63.6(3)
B8 B9 B12 B7 -37.3(2)
B10 B9 B12 B7 100.9(3)
B4 B9 B12 B7 -0.2(3)
B5 B9 B12 B10 -37.3(2)
B8 B9 B12 B10 -138.2(2)
B4 B9 B12 B10 -101.1(3)
B5 B9 B12 B8 100.9(2)
B10 B9 B12 B8 138.2(2)
B4 B9 B12 B8 37.1(2)
C2 B11 B12 B9 61.3(3)
B7 B11 B12 B9 100.0(3)
B6 B11 B12 B9 -0.6(3)
B10 B11 B12 B9 -37.6(2)
C2 B11 B12 B7 -38.8(2)
B6 B11 B12 B7 -100.6(3)
B10 B11 B12 B7 -137.6(3)
C2 B11 B12 B10 98.8(3)
B7 B11 B12 B10 137.6(3)
B6 B11 B12 B10 37.0(2)
C2 B11 B12 B8 -1.7(3)
B7 B11 B12 B8 37.0(2)
B6 B11 B12 B8 -63.6(3)
B10 B11 B12 B8 -100.5(3)
C2 B7 B12 B9 -61.6(3)
B3 B7 B12 B9 0.7(3)
B8 B7 B12 B9 37.3(2)
B11 B7 B12 B9 -100.9(3)
C2 B7 B12 B11 39.3(2)
B3 B7 B12 B11 101.6(3)
B8 B7 B12 B11 138.2(3)
C2 B7 B12 B10 1.4(3)
B3 B7 B12 B10 63.8(3)
B8 B7 B12 B10 100.4(3)
B11 B7 B12 B10 -37.9(2)
C2 B7 B12 B8 -99.0(2)
B3 B7 B12 B8 -36.6(2)
B11 B7 B12 B8 -138.2(3)
B6 B10 B12 B9 100.5(3)
B5 B10 B12 B9 37.1(2)
B11 B10 B12 B9 137.8(3)
B6 B10 B12 B11 -37.3(2)
B5 B10 B12 B11 -100.7(3)
B9 B10 B12 B11 -137.8(3)
B6 B10 B12 B7 0.5(3)
B5 B10 B12 B7 -62.9(3)
B11 B10 B12 B7 37.9(2)
B9 B10 B12 B7 -99.9(3)
B6 B10 B12 B8 63.3(3)
B5 B10 B12 B8 -0.1(3)
B11 B10 B12 B8 100.7(2)
B9 B10 B12 B8 -37.1(2)
B3 B8 B12 B9 -101.0(3)
B7 B8 B12 B9 -137.8(3)
B4 B8 B12 B9 -37.0(2)
B3 B8 B12 B11 -0.4(3)
B7 B8 B12 B11 -37.3(2)
B9 B8 B12 B11 100.6(3)
B4 B8 B12 B11 63.6(3)
B3 B8 B12 B7 36.9(2)
B9 B8 B12 B7 137.8(3)
B4 B8 B12 B7 100.9(2)
B3 B8 B12 B10 -63.7(3)
B7 B8 B12 B10 -100.6(3)
B9 B8 B12 B10 37.2(2)
B4 B8 B12 B10 0.2(3)
C14 N1 C13 C1 98.4(3)
C2 C1 C13 N1 -117.4(3)
B4 C1 C13 N1 27.2(4)
B5 C1 C13 N1 102.9(3)
B3 C1 C13 N1 -47.0(3)
B6 C1 C13 N1 173.6(2)
C13 N1 C14 N3 1.5(4)
C13 N1 C14 N2 -178.8(2)
C15 N2 C14 N3 5.6(4)
C15 N2 C14 N1 -174.0(3)
C14 N2 C15 C16 155.3(3)
F2 C17 C18 O1 118.8(3)
F3 C17 C18 O1 -3.8(4)
F1 C17 C18 O1 -121.8(3)
F2 C17 C18 O2 -60.6(4)
F3 C17 C18 O2 176.9(3)
F1 C17 C18 O2 58.8(4)
